data_4514232
loop_
_publ_author_name
'Wu, Zijun'
'Wang, Jian'

_publ_section_title
;
 Enantioselective Medium-Ring Lactone Synthesis through an NHC-Catalyzed
 Intramolecular Desymmetrization of Prochiral 1,3-Diols
;
_journal_issue 11
_journal_name_full 'ACS Catalysis'
_journal_page_first 7647
_journal_paper_doi 10.1021/acscatal.7b02302
_journal_volume 7
_journal_year 2017
_chemical_absolute_configuration ad
_chemical_formula_moiety 'C26 H26 O6 S'
_chemical_formula_sum 'C26 H26 O6 S'
_chemical_formula_weight 466.53
_space_group_crystal_system orthorhombic
_space_group_IT_number 19
_space_group_name_Hall 'P 2ac 2ab'
_space_group_name_H-M_alt 'P 21 21 21'
_symmetry_space_group_name_Hall 'P 2ac 2ab'
_symmetry_space_group_name_H-M 'P 21 21 21'
_atom_sites_solution_hydrogens geom
_atom_sites_solution_primary direct
_audit_creation_date 2016-07-12
_audit_creation_method
;
Olex2 1.2
(compiled 2016.02.19 svn.r3266 for OlexSys, GUI svn.r5155)
;
_cell_angle_alpha 90
_cell_angle_beta 90
_cell_angle_gamma 90
_cell_formula_units_Z 4
_cell_length_a 6.2606(6)
_cell_length_b 7.9157(7)
_cell_length_c 45.636(5)
_cell_measurement_reflns_used 5321
_cell_measurement_temperature 173
_cell_measurement_theta_max 25.3
_cell_measurement_theta_min 1.8
_cell_volume 2261.6(4)
_computing_cell_refinement
;
CrystalClear-SM Expert 2.0 r4 (Rigaku, 2009)
;
_computing_data_collection
;
CrystalClear-SM Expert 2.0 r4 (Rigaku, 2009)
;
_computing_data_reduction
;
CrystalClear-SM Expert 2.0 r4 (Rigaku, 2009)
;
_computing_molecular_graphics 'Olex2 (Dolomanov et al., 2009)'
_computing_publication_material 'CIFTAB (Sheldrick, 2013)'
_computing_structure_refinement 'ShelXL (Sheldrick, 2014)'
_computing_structure_solution 'ShelXT (Sheldrick, 2014)'
_diffrn_ambient_temperature 173
_diffrn_detector CCD
_diffrn_detector_area_resol_mean 28.5714
_diffrn_measured_fraction_theta_full 0.991
_diffrn_measured_fraction_theta_max 0.990
_diffrn_measurement_details
;
scan:
    Number of images: 360
               Slice: -110.0000 - 70.0000
         Image width: 0.5000
            Exp time: 10.0000
       Rotation axis: Omega
               Omega: 0.0000
                 Chi: 45.0000
                 Phi: 270.0000
                 XTD: 55.0464
              2theta: -19.9366
scan:
    Number of images: 270
               Slice: -110.0000 - 25.0000
         Image width: 0.5000
            Exp time: 10.0000
       Rotation axis: Omega
               Omega: 0.0000
                 Chi: 45.0000
                 Phi: 180.0000
                 XTD: 55.0464
              2theta: -19.9366
;
_diffrn_measurement_device
;
AFC10: Fixed Chi 2 circle
;
_diffrn_measurement_device_type
;
Rigaku Saturn724+ (2x2 bin mode)
;
_diffrn_measurement_method 'profile data from \w-scans'
_diffrn_measurement_specimen_support Fiber
_diffrn_orient_matrix_type d*Trek
_diffrn_orient_matrix_UB_11 0.149045
_diffrn_orient_matrix_UB_12 -0.041206
_diffrn_orient_matrix_UB_13 -0.040014
_diffrn_orient_matrix_UB_21 -0.002262
_diffrn_orient_matrix_UB_22 0.083689
_diffrn_orient_matrix_UB_23 -0.094607
_diffrn_orient_matrix_UB_31 0.007870
_diffrn_orient_matrix_UB_32 0.015411
_diffrn_orient_matrix_UB_33 0.013444
_diffrn_radiation_monochromator 'Graphite Monochromator'
_diffrn_radiation_type MoK\a
_diffrn_radiation_wavelength 0.71073
_diffrn_reflns_av_R_equivalents 0.0545
_diffrn_reflns_av_unetI/netI 0.0592
_diffrn_reflns_Laue_measured_fraction_full 0.991
_diffrn_reflns_Laue_measured_fraction_max 0.990
_diffrn_reflns_limit_h_max 7
_diffrn_reflns_limit_h_min -7
_diffrn_reflns_limit_k_max 9
_diffrn_reflns_limit_k_min -7
_diffrn_reflns_limit_l_max 54
_diffrn_reflns_limit_l_min -53
_diffrn_reflns_number 11555
_diffrn_reflns_point_group_measured_fraction_full 0.987
_diffrn_reflns_point_group_measured_fraction_max 0.987
_diffrn_reflns_theta_full 25.362
_diffrn_reflns_theta_max 25.362
_diffrn_reflns_theta_min 3.132
_diffrn_source 'Sealed Tube'
_diffrn_source_current 30.0
_diffrn_source_power 1.5
_diffrn_source_voltage 50.0
_exptl_absorpt_coefficient_mu 0.184
_exptl_absorpt_correction_T_max 1.000
_exptl_absorpt_correction_T_min 0.764
_exptl_absorpt_correction_type multi-scan
_exptl_absorpt_process_details 'CrystalClear-SM Expert 2.0 r4 (Rigaku, 2009)'
_exptl_crystal_colour Colorless
_exptl_crystal_density_diffrn 1.370
_exptl_crystal_density_method "'not measured'"
_exptl_crystal_description block
_exptl_crystal_F_000 984
_exptl_crystal_size_max 0.41
_exptl_crystal_size_mid 0.28
_exptl_crystal_size_min 0.13
_refine_diff_density_max 0.223
_refine_diff_density_min -0.237
_refine_diff_density_rms 0.049
_refine_ls_abs_structure_details
;
 Flack x determined using 1111 quotients [(I+)-(I-)]/[(I+)+(I-)]
 (Parsons, Flack and Wagner, Acta Cryst. B69 (2013) 249-259).
;
_refine_ls_abs_structure_Flack 0.07(9)
_refine_ls_extinction_method none
_refine_ls_goodness_of_fit_ref 1.150
_refine_ls_hydrogen_treatment constr
_refine_ls_matrix_type full
_refine_ls_number_parameters 299
_refine_ls_number_reflns 4115
_refine_ls_number_restraints 0
_refine_ls_restrained_S_all 1.150
_refine_ls_R_factor_all 0.0681
_refine_ls_R_factor_gt 0.0606
_refine_ls_shift/su_max 0.001
_refine_ls_shift/su_mean 0.000
_refine_ls_structure_factor_coef Fsqd
_refine_ls_weighting_details 'w=1/[\s^2^(Fo^2^)+(0.0226P)^2^+1.7990P] where P=(Fo^2^+2Fc^2^)/3'
_refine_ls_weighting_scheme calc
_refine_ls_wR_factor_gt 0.1084
_refine_ls_wR_factor_ref 0.1123
_reflns_Friedel_coverage 0.686
_reflns_Friedel_fraction_full 0.982
_reflns_Friedel_fraction_max 0.982
_reflns_number_gt 3752
_reflns_number_total 4115
_reflns_threshold_expression 'I > 2\s(I)'
_cod_data_source_file cs7b02302_si_002.cif
_cod_data_source_block sa4905d
_cod_depositor_comments
;
The following automatic conversions were performed:

'_exptl_absorpt_correction_type' value 'Multi-scan' changed to
'multi-scan' according to
/home/data/users/saulius/crontab/automatic-downloads/rss-feeds/ACS/lib/dictionaries/cif_core.dic
dictionary named 'cif_core.dic' version 2.4.2 from 2011-04-26.

Automatic conversion script
Id: cif_fix_values 4973 2017-02-22 13:04:09Z antanas 

 Adding full bibliography for 4514232.cif.
;
_cod_database_code 4514232
_shelx_space_group_comment
;
The symmetry employed for this shelxl refinement is uniquely defined
by the following loop, which should always be used as a source of
symmetry information in preference to the above space-group names.
They are only intended as comments.
;
_olex2_refinement_description
;
1. Fixed Uiso
 At 1.2 times of:
  All C(H) groups, All C(H,H) groups
 At 1.5 times of:
  All C(H,H,H) groups
2.a Secondary CH2 refined with riding coordinates:
 C2(H2A,H2B), C3(H3A,H3B), C11(H11A,H11B), C12(H12A,H12B), C19(H19A,H19B)
2.b Aromatic/amide H refined with riding coordinates:
 C5(H5), C6(H6), C7(H7), C8(H8), C14(H14), C15(H15), C16(H16), C17(H17),
 C18(H18), C21(H21), C22(H22), C24(H24), C25(H25)
2.c Idealised Me refined as rotating group:
 C26(H26A,H26B,H26C)
;
_shelx_shelxl_version_number 2014/7
_olex2_submission_special_instructions 'No special instructions were received'

loop_
_space_group_symop_operation_xyz
'x, y, z'
'-x+1/2, -y, z+1/2'
'-x, y+1/2, -z+1/2'
'x+1/2, -y+1/2, -z'

loop_
_atom_site_label
_atom_site_type_symbol
_atom_site_fract_x
_atom_site_fract_y
_atom_site_fract_z
_atom_site_U_iso_or_equiv
_atom_site_adp_type
_atom_site_occupancy
_atom_site_site_symmetry_order
_atom_site_calc_flag
_atom_site_refinement_flags_posn
S1 S 0.09752(19) 0.50702(16) 0.42659(2) 0.0289(3) Uani 1 1 d .
O1 O 0.6105(5) 0.3391(4) 0.29824(7) 0.0278(7) Uani 1 1 d .
O2 O 0.2379(5) 0.2914(4) 0.33648(6) 0.0273(8) Uani 1 1 d .
O3 O 0.1869(6) 0.0488(4) 0.31378(7) 0.0360(9) Uani 1 1 d .
O4 O 0.1725(5) 0.5489(4) 0.39438(6) 0.0276(8) Uani 1 1 d .
O5 O 0.1995(6) 0.3546(4) 0.43625(7) 0.0351(9) Uani 1 1 d .
O6 O -0.1302(5) 0.5156(5) 0.42540(7) 0.0394(9) Uani 1 1 d .
C1 C 0.4178(7) 0.5528(6) 0.35361(9) 0.0230(10) Uani 1 1 d .
C2 C 0.6413(7) 0.4893(6) 0.34438(9) 0.0263(10) Uani 1 1 d .
H2A H 0.7482 0.5574 0.3542 0.032 Uiso 1 1 calc R
H2B H 0.6580 0.3739 0.3511 0.032 Uiso 1 1 calc R
C3 C 0.6854(7) 0.4943(7) 0.31136(9) 0.0287(10) Uani 1 1 d .
H3A H 0.6124 0.5899 0.3026 0.034 Uiso 1 1 calc R
H3B H 0.8374 0.5071 0.3079 0.034 Uiso 1 1 calc R
C4 C 0.4561(7) 0.3542(6) 0.27671(10) 0.0237(10) Uani 1 1 d .
C5 C 0.4987(9) 0.4283(6) 0.24972(10) 0.0286(11) Uani 1 1 d .
H5 H 0.6318 0.4749 0.2457 0.034 Uiso 1 1 calc R
C6 C 0.3356(8) 0.4308(6) 0.22878(10) 0.0306(12) Uani 1 1 d .
H6 H 0.3598 0.4818 0.2107 0.037 Uiso 1 1 calc R
C7 C 0.1387(8) 0.3586(6) 0.23454(10) 0.0284(11) Uani 1 1 d .
H7 H 0.0324 0.3607 0.2203 0.034 Uiso 1 1 calc R
C8 C 0.0993(8) 0.2833(6) 0.26135(10) 0.0268(10) Uani 1 1 d .
H8 H -0.0321 0.2330 0.2651 0.032 Uiso 1 1 calc R
C9 C 0.2592(8) 0.2835(6) 0.28290(10) 0.0242(10) Uani 1 1 d .
C10 C 0.2235(8) 0.1984(6) 0.31167(10) 0.0264(11) Uani 1 1 d .
C11 C 0.2382(7) 0.4735(6) 0.33522(9) 0.0252(10) Uani 1 1 d .
H11A H 0.1017 0.5153 0.3422 0.030 Uiso 1 1 calc R
H11B H 0.2544 0.5088 0.3150 0.030 Uiso 1 1 calc R
C12 C 0.3889(8) 0.7458(5) 0.34870(10) 0.0266(10) Uani 1 1 d .
H12A H 0.4104 0.7689 0.3280 0.032 Uiso 1 1 calc R
H12B H 0.2420 0.7745 0.3533 0.032 Uiso 1 1 calc R
C13 C 0.5328(8) 0.8623(6) 0.36599(9) 0.0252(10) Uani 1 1 d .
C14 C 0.4576(8) 0.9379(6) 0.39142(10) 0.0312(11) Uani 1 1 d .
H14 H 0.3216 0.9117 0.3982 0.037 Uiso 1 1 calc R
C15 C 0.5837(9) 1.0525(6) 0.40684(11) 0.0372(13) Uani 1 1 d .
H15 H 0.5310 1.1037 0.4237 0.045 Uiso 1 1 calc R
C16 C 0.7879(9) 1.0902(6) 0.39703(11) 0.0387(14) Uani 1 1 d .
H16 H 0.8735 1.1646 0.4076 0.046 Uiso 1 1 calc R
C17 C 0.8638(8) 1.0175(7) 0.37169(10) 0.0354(12) Uani 1 1 d .
H17 H 0.9999 1.0439 0.3649 0.042 Uiso 1 1 calc R
C18 C 0.7373(8) 0.9054(6) 0.35636(11) 0.0308(12) Uani 1 1 d .
H18 H 0.7895 0.8575 0.3392 0.037 Uiso 1 1 calc R
C19 C 0.3923(7) 0.5034(6) 0.38568(9) 0.0266(10) Uani 1 1 d .
H19A H 0.4153 0.3831 0.3881 0.032 Uiso 1 1 calc R
H19B H 0.4951 0.5636 0.3977 0.032 Uiso 1 1 calc R
C20 C 0.1940(8) 0.6785(6) 0.44706(10) 0.0247(11) Uani 1 1 d .
C21 C 0.0715(8) 0.8236(6) 0.44905(10) 0.0310(11) Uani 1 1 d .
H21 H -0.0628 0.8284 0.4404 0.037 Uiso 1 1 calc R
C22 C 0.1516(8) 0.9615(6) 0.46414(10) 0.0315(12) Uani 1 1 d .
H22 H 0.0706 1.0597 0.4654 0.038 Uiso 1 1 calc R
C23 C 0.3527(8) 0.9553(6) 0.47750(10) 0.0315(12) Uani 1 1 d .
C24 C 0.4707(8) 0.8070(6) 0.47524(10) 0.0318(12) Uani 1 1 d .
H24 H 0.6044 0.8010 0.4841 0.038 Uiso 1 1 calc R
C25 C 0.3936(8) 0.6684(6) 0.46017(9) 0.0282(11) Uani 1 1 d .
H25 H 0.4741 0.5700 0.4588 0.034 Uiso 1 1 calc R
C26 C 0.4366(10) 1.1061(7) 0.49355(12) 0.0479(15) Uani 1 1 d .
H26A H 0.4124 1.2059 0.4821 0.072 Uiso 1 1 calc GR
H26B H 0.5871 1.0926 0.4969 0.072 Uiso 1 1 calc GR
H26C H 0.3643 1.1167 0.5120 0.072 Uiso 1 1 calc GR

loop_
_atom_site_aniso_label
_atom_site_aniso_U_11
_atom_site_aniso_U_22
_atom_site_aniso_U_33
_atom_site_aniso_U_23
_atom_site_aniso_U_13
_atom_site_aniso_U_12
S1 0.0296(6) 0.0298(6) 0.0272(6) -0.0036(6) 0.0031(5) -0.0036(6)
O1 0.0264(17) 0.0270(17) 0.0300(17) -0.0007(14) -0.0020(15) 0.0004(16)
O2 0.0314(18) 0.0277(17) 0.0227(17) 0.0014(15) -0.0019(15) -0.0051(15)
O3 0.050(2) 0.0238(19) 0.0342(19) 0.0032(15) -0.0026(17) -0.0064(16)
O4 0.0268(17) 0.0350(19) 0.0211(16) -0.0010(14) 0.0002(14) 0.0051(15)
O5 0.048(2) 0.0225(18) 0.035(2) 0.0022(15) 0.0018(17) 0.0018(17)
O6 0.0260(17) 0.049(2) 0.043(2) -0.010(2) 0.0062(16) -0.0113(19)
C1 0.019(2) 0.026(2) 0.023(2) 0.0053(19) -0.0054(19) -0.001(2)
C2 0.024(2) 0.030(2) 0.026(2) 0.001(2) -0.0017(19) 0.000(2)
C3 0.021(2) 0.035(3) 0.031(2) -0.001(2) 0.0021(19) -0.005(2)
C4 0.021(2) 0.026(2) 0.024(2) -0.005(2) -0.0011(19) 0.000(2)
C5 0.031(3) 0.029(3) 0.026(2) -0.001(2) 0.001(2) -0.003(2)
C6 0.044(3) 0.026(2) 0.022(2) 0.003(2) 0.001(2) 0.002(2)
C7 0.032(3) 0.026(2) 0.028(3) -0.001(2) -0.006(2) 0.003(2)
C8 0.028(3) 0.022(2) 0.030(2) -0.004(2) 0.001(2) -0.003(2)
C9 0.028(2) 0.023(2) 0.022(2) -0.004(2) -0.002(2) 0.001(2)
C10 0.024(2) 0.030(3) 0.025(3) -0.003(2) 0.000(2) -0.001(2)
C11 0.023(2) 0.028(3) 0.025(2) 0.000(2) 0.000(2) 0.001(2)
C12 0.025(2) 0.023(2) 0.032(2) 0.000(2) -0.003(2) 0.001(2)
C13 0.028(3) 0.022(2) 0.025(2) 0.003(2) -0.002(2) 0.000(2)
C14 0.031(3) 0.026(2) 0.036(3) 0.000(2) 0.005(2) 0.000(2)
C15 0.054(4) 0.029(3) 0.029(3) -0.003(2) 0.004(3) -0.003(3)
C16 0.051(4) 0.026(3) 0.039(3) 0.003(2) -0.010(3) -0.011(3)
C17 0.035(3) 0.034(3) 0.037(3) 0.004(2) 0.000(2) -0.006(3)
C18 0.032(3) 0.032(3) 0.028(3) 0.007(2) -0.001(2) 0.001(2)
C19 0.024(2) 0.029(2) 0.027(2) -0.002(2) 0.000(2) 0.000(3)
C20 0.031(3) 0.024(2) 0.019(2) 0.0015(19) -0.001(2) -0.003(2)
C21 0.031(3) 0.034(3) 0.028(2) 0.002(2) 0.000(2) 0.001(2)
C22 0.043(3) 0.025(3) 0.027(2) 0.000(2) -0.001(2) 0.003(2)
C23 0.040(3) 0.029(3) 0.025(2) 0.000(2) 0.000(2) -0.002(2)
C24 0.033(3) 0.037(3) 0.025(2) 0.001(2) -0.003(2) -0.004(2)
C25 0.032(3) 0.027(2) 0.026(2) 0.000(2) 0.001(2) 0.005(2)
C26 0.059(4) 0.035(3) 0.050(3) -0.005(3) -0.018(3) -0.008(3)

loop_
_atom_type_symbol
_atom_type_description
_atom_type_scat_dispersion_real
_atom_type_scat_dispersion_imag
_atom_type_scat_source
C C 0.0033 0.0016 'International Tables Vol C Tables 4.2.6.8 and 6.1.1.4'
H H 0.0000 0.0000 'International Tables Vol C Tables 4.2.6.8 and 6.1.1.4'
O O 0.0106 0.0060 'International Tables Vol C Tables 4.2.6.8 and 6.1.1.4'
S S 0.1246 0.1234 'International Tables Vol C Tables 4.2.6.8 and 6.1.1.4'

loop_
_geom_angle_atom_site_label_1
_geom_angle_atom_site_label_2
_geom_angle_atom_site_label_3
_geom_angle
O4 S1 C20 103.3(2)
O5 S1 O4 109.30(19)
O5 S1 C20 109.5(2)
O6 S1 O4 104.55(19)
O6 S1 O5 119.7(2)
O6 S1 C20 109.1(2)
C4 O1 C3 116.6(3)
C10 O2 C11 120.7(4)
C19 O4 S1 118.4(3)
C2 C1 C12 112.7(4)
C11 C1 C2 112.4(4)
C11 C1 C12 103.7(4)
C19 C1 C2 105.9(3)
C19 C1 C11 110.1(4)
C19 C1 C12 112.2(4)
C1 C2 H2A 108.5
C1 C2 H2B 108.5
H2A C2 H2B 107.5
C3 C2 C1 115.0(4)
C3 C2 H2A 108.5
C3 C2 H2B 108.5
O1 C3 C2 109.1(4)
O1 C3 H3A 109.9
O1 C3 H3B 109.9
C2 C3 H3A 109.9
C2 C3 H3B 109.9
H3A C3 H3B 108.3
O1 C4 C5 122.1(4)
O1 C4 C9 116.3(4)
C9 C4 C5 121.5(4)
C4 C5 H5 120.9
C4 C5 C6 118.2(5)
C6 C5 H5 120.9
C5 C6 H6 119.5
C7 C6 C5 120.9(4)
C7 C6 H6 119.5
C6 C7 H7 119.8
C8 C7 C6 120.3(5)
C8 C7 H7 119.8
C7 C8 H8 120.3
C7 C8 C9 119.5(5)
C9 C8 H8 120.3
C4 C9 C8 119.5(4)
C4 C9 C10 119.7(4)
C8 C9 C10 120.6(4)
O2 C10 C9 118.7(4)
O3 C10 O2 118.6(4)
O3 C10 C9 122.7(4)
O2 C11 C1 112.8(4)
O2 C11 H11A 109.0
O2 C11 H11B 109.0
C1 C11 H11A 109.0
C1 C11 H11B 109.0
H11A C11 H11B 107.8
C1 C12 H12A 108.0
C1 C12 H12B 108.0
H12A C12 H12B 107.3
C13 C12 C1 117.0(4)
C13 C12 H12A 108.0
C13 C12 H12B 108.0
C14 C13 C12 119.8(4)
C14 C13 C18 117.9(5)
C18 C13 C12 122.1(4)
C13 C14 H14 119.6
C13 C14 C15 120.7(5)
C15 C14 H14 119.6
C14 C15 H15 120.0
C16 C15 C14 119.9(5)
C16 C15 H15 120.0
C15 C16 H16 120.0
C17 C16 C15 120.0(5)
C17 C16 H16 120.0
C16 C17 H17 120.1
C16 C17 C18 119.8(5)
C18 C17 H17 120.1
C13 C18 H18 119.2
C17 C18 C13 121.6(5)
C17 C18 H18 119.2
O4 C19 C1 107.1(3)
O4 C19 H19A 110.3
O4 C19 H19B 110.3
C1 C19 H19A 110.3
C1 C19 H19B 110.3
H19A C19 H19B 108.6
C21 C20 S1 119.1(4)
C21 C20 C25 121.2(4)
C25 C20 S1 119.7(4)
C20 C21 H21 120.5
C20 C21 C22 119.1(5)
C22 C21 H21 120.5
C21 C22 H22 119.5
C21 C22 C23 121.0(5)
C23 C22 H22 119.5
C22 C23 C26 120.1(5)
C24 C23 C22 118.4(5)
C24 C23 C26 121.5(5)
C23 C24 H24 119.3
C25 C24 C23 121.4(5)
C25 C24 H24 119.3
C20 C25 H25 120.5
C24 C25 C20 118.9(5)
C24 C25 H25 120.5
C23 C26 H26A 109.5
C23 C26 H26B 109.5
C23 C26 H26C 109.5
H26A C26 H26B 109.5
H26A C26 H26C 109.5
H26B C26 H26C 109.5

loop_
_geom_bond_atom_site_label_1
_geom_bond_atom_site_label_2
_geom_bond_distance
S1 O4 1.578(3)
S1 O5 1.434(4)
S1 O6 1.428(3)
S1 C20 1.755(5)
O1 C3 1.445(6)
O1 C4 1.383(5)
O2 C10 1.353(5)
O2 C11 1.443(5)
O3 C10 1.209(6)
O4 C19 1.477(5)
C1 C2 1.545(6)
C1 C11 1.537(6)
C1 C12 1.555(6)
C1 C19 1.523(6)
C2 H2A 0.9700
C2 H2B 0.9700
C2 C3 1.533(6)
C3 H3A 0.9700
C3 H3B 0.9700
C4 C5 1.390(6)
C4 C9 1.383(6)
C5 H5 0.9300
C5 C6 1.399(7)
C6 H6 0.9300
C6 C7 1.384(7)
C7 H7 0.9300
C7 C8 1.383(6)
C8 H8 0.9300
C8 C9 1.403(6)
C9 C10 1.493(6)
C11 H11A 0.9700
C11 H11B 0.9700
C12 H12A 0.9700
C12 H12B 0.9700
C12 C13 1.511(6)
C13 C14 1.388(6)
C13 C18 1.396(7)
C14 H14 0.9300
C14 C15 1.394(7)
C15 H15 0.9300
C15 C16 1.387(8)
C16 H16 0.9300
C16 C17 1.376(7)
C17 H17 0.9300
C17 C18 1.380(7)
C18 H18 0.9300
C19 H19A 0.9700
C19 H19B 0.9700
C20 C21 1.384(7)
C20 C25 1.388(7)
C21 H21 0.9300
C21 C22 1.385(7)
C22 H22 0.9300
C22 C23 1.400(7)
C23 C24 1.391(7)
C23 C26 1.496(7)
C24 H24 0.9300
C24 C25 1.382(7)
C25 H25 0.9300
C26 H26A 0.9600
C26 H26B 0.9600
C26 H26C 0.9600

loop_
_geom_torsion_atom_site_label_1
_geom_torsion_atom_site_label_2
_geom_torsion_atom_site_label_3
_geom_torsion_atom_site_label_4
_geom_torsion
S1 O4 C19 C1 178.2(3)
S1 C20 C21 C22 -177.3(4)
S1 C20 C25 C24 177.5(4)
O1 C4 C5 C6 177.0(4)
O1 C4 C9 C8 -175.6(4)
O1 C4 C9 C10 0.5(6)
O4 S1 C20 C21 85.9(4)
O4 S1 C20 C25 -92.2(4)
O5 S1 O4 C19 -33.2(4)
O5 S1 C20 C21 -157.7(4)
O5 S1 C20 C25 24.2(4)
O6 S1 O4 C19 -162.5(3)
O6 S1 C20 C21 -24.9(5)
O6 S1 C20 C25 157.0(4)
C1 C2 C3 O1 -87.1(5)
C1 C12 C13 C14 -98.7(5)
C1 C12 C13 C18 85.3(6)
C2 C1 C11 O2 57.3(5)
C2 C1 C12 C13 -62.9(5)
C2 C1 C19 O4 -175.0(4)
C3 O1 C4 C5 67.3(6)
C3 O1 C4 C9 -115.9(4)
C4 O1 C3 C2 120.5(4)
C4 C5 C6 C7 -1.3(7)
C4 C9 C10 O2 62.9(6)
C4 C9 C10 O3 -115.4(5)
C5 C4 C9 C8 1.2(7)
C5 C4 C9 C10 177.3(4)
C5 C6 C7 C8 0.5(7)
C6 C7 C8 C9 1.2(7)
C7 C8 C9 C4 -2.0(7)
C7 C8 C9 C10 -178.0(4)
C8 C9 C10 O2 -121.0(5)
C8 C9 C10 O3 60.6(7)
C9 C4 C5 C6 0.4(7)
C10 O2 C11 C1 -131.9(4)
C11 O2 C10 O3 -167.5(4)
C11 O2 C10 C9 14.1(6)
C11 C1 C2 C3 48.5(5)
C11 C1 C12 C13 175.3(4)
C11 C1 C19 O4 -53.3(5)
C12 C1 C2 C3 -68.3(5)
C12 C1 C11 O2 179.3(4)
C12 C1 C19 O4 61.7(5)
C12 C13 C14 C15 -176.6(4)
C12 C13 C18 C17 177.2(5)
C13 C14 C15 C16 -0.9(7)
C14 C13 C18 C17 1.0(7)
C14 C15 C16 C17 1.6(8)
C15 C16 C17 C18 -0.9(8)
C16 C17 C18 C13 -0.4(8)
C18 C13 C14 C15 -0.3(7)
C19 C1 C2 C3 168.7(4)
C19 C1 C11 O2 -60.4(5)
C19 C1 C12 C13 56.5(6)
C20 S1 O4 C19 83.3(4)
C20 C21 C22 C23 -0.5(7)
C21 C20 C25 C24 -0.6(7)
C21 C22 C23 C24 0.0(7)
C21 C22 C23 C26 179.7(5)
C22 C23 C24 C25 0.2(7)
C23 C24 C25 C20 0.0(7)
C25 C20 C21 C22 0.8(7)
C26 C23 C24 C25 -179.4(5)
